data_7012929
loop_
_publ_author_name
'Barnett, Sarah A.'
'Blake, Alexander J.'
'Champness, Neil R.'
'Wilson, Claire'

_publ_section_title
;
 The rule of 4,7-phenanthroline in coordination polymer construction
;
_journal_coden_ASTM DTARAF
_journal_issue 12
_journal_name_full 'Dalton Transactions'
_journal_page_first 2387
_journal_page_last 2394
_journal_paper_doi 10.1039/b302807k
_journal_year 2003
_chemical_formula_moiety 'C14 H11 Cl2 Co N3'
_chemical_formula_sum 'C14 H11 Cl2 Co N3'
_chemical_formula_weight 351.09
_chemical_name_common '[CoCl2(4,7-phen)].MeCN'
_chemical_name_systematic
; 
cobalt(II) chloride 4,7-phenanthroline acetonitrile solvate
;
_space_group_IT_number 14
_symmetry_cell_setting monoclinic
_symmetry_space_group_name_Hall '-P 2ybc'
_symmetry_space_group_name_H-M 'P 1 21/c 1'
_atom_sites_solution_hydrogens geom
_atom_sites_solution_primary direct
_atom_sites_solution_secondary 'difference Fourier synthesis'
_audit_creation_method SHELXL-97
_cell_angle_alpha 90.00
_cell_angle_beta 99.04(2)
_cell_angle_gamma 90.00
_cell_formula_units_Z 4
_cell_length_a 10.517(3)
_cell_length_b 8.206(3)
_cell_length_c 16.959(4)
_cell_measurement_reflns_used 40
_cell_measurement_temperature 150(2)
_cell_measurement_theta_max 17.5
_cell_measurement_theta_min 11
_cell_volume 1445.4(8)
_computing_cell_refinement STADI-4
_computing_data_collection 'STADI-4 (Stoe & Cie, 1997a)'
_computing_data_reduction 'X-RED (Stoe & Cie, 1997b)'
_computing_molecular_graphics 'SHELXTL/PC version 5.03 (Sheldrick, 1994)'
_computing_publication_material 'SHELXL-97; PLATON (Spek, 2000)'
_computing_structure_refinement 'SHELXL-97 (Sheldrick, 1997)'
_computing_structure_solution 'SHELXS-97 (Sheldrick, 1990)'
_diffrn_ambient_temperature 150(2)
_diffrn_measured_fraction_theta_full 0.999
_diffrn_measured_fraction_theta_max 0.998
_diffrn_measurement_device_type 'Stoe Stadi-4 four circle'
_diffrn_measurement_method omega-theta
_diffrn_radiation_monochromator graphite
_diffrn_radiation_source 'fine-focus sealed tube'
_diffrn_radiation_type MoK\a
_diffrn_radiation_wavelength 0.71073
_diffrn_reflns_av_R_equivalents 0.0457
_diffrn_reflns_av_sigmaI/netI 0.0665
_diffrn_reflns_limit_h_max 12
_diffrn_reflns_limit_h_min -12
_diffrn_reflns_limit_k_max 10
_diffrn_reflns_limit_k_min 0
_diffrn_reflns_limit_l_max 20
_diffrn_reflns_limit_l_min -20
_diffrn_reflns_number 4985
_diffrn_reflns_theta_full 26.00
_diffrn_reflns_theta_max 26.03
_diffrn_reflns_theta_min 2.76
_diffrn_standards_decay_% 'random variation +/- 4.9'
_diffrn_standards_interval_time 60
_diffrn_standards_number 3
_exptl_absorpt_coefficient_mu 1.548
_exptl_absorpt_correction_T_max 0.789
_exptl_absorpt_correction_T_min 0.556
_exptl_absorpt_correction_type numerical
_exptl_absorpt_process_details 'XRED (Stoe & Cie, 1997b)'
_exptl_crystal_colour blue
_exptl_crystal_density_diffrn 1.613
_exptl_crystal_density_meas ?
_exptl_crystal_density_method .
_exptl_crystal_description tablet
_exptl_crystal_F_000 708
_exptl_crystal_size_max 0.40
_exptl_crystal_size_mid 0.27
_exptl_crystal_size_min 0.11
_refine_diff_density_max 0.77
_refine_diff_density_min -0.44
_refine_diff_density_rms 0.104
_refine_ls_extinction_method none
_refine_ls_goodness_of_fit_ref 1.163
_refine_ls_hydrogen_treatment 'riding model'
_refine_ls_matrix_type full
_refine_ls_number_parameters 184
_refine_ls_number_reflns 2831
_refine_ls_number_restraints 3
_refine_ls_restrained_S_all 1.171
_refine_ls_R_factor_all 0.0808
_refine_ls_R_factor_gt 0.0512
_refine_ls_shift/su_max 0.001
_refine_ls_shift/su_mean 0.000
_refine_ls_structure_factor_coef Fsqd
_refine_ls_weighting_details 'w==1/[\s^2^(Fo^2^)+(0.0265P)^2^+3.473P] where P==(Fo^2^+2Fc^2^)/3'
_refine_ls_weighting_scheme calc
_refine_ls_wR_factor_gt 0.100
_refine_ls_wR_factor_ref 0.119
_reflns_number_gt 2103
_reflns_number_total 2831
_reflns_threshold_expression >2sigma(I)
_cod_data_source_file b302807k.txt
_cod_data_source_block 1(COCLPH)
_cod_depositor_comments
;
The following automatic conversions were performed:

'_refine_ls_weighting_scheme' value 'calc
w==1/[\s^2^(Fo^2^)+(0.0265P)^2^+3.473P] where P==(Fo^2^+2Fc^2^)/3'
was changed to 'calc'. New tag '_refine_ls_weighting_details' was
created. The value of the new tag was set to
'w==1/[\s^2^(Fo^2^)+(0.0265P)^2^+3.473P] where P==(Fo^2^+2Fc^2^)/3'.

Automatic conversion script
Id: cif_fix_values 3143 2015-03-26 13:38:13Z robertas 

The following automatic conversions were performed:

'_atom_sites_solution_primary' value 'direct methods' was changed to
'direct'.

'_atom_sites_solution_hydrogens' value 'placed geometrically' was
changed to 'geom'.

Automatic conversion script
Id: cif_fix_values 6452 2018-10-05 10:23:21Z andrius 
;
_cod_original_sg_symbol_H-M P2(1)/c
_cod_database_code 7012929

loop_
_symmetry_equiv_pos_as_xyz
'x, y, z'
'-x, y+1/2, -z+1/2'
'-x, -y, -z'
'x, -y-1/2, z-1/2'

loop_
_atom_site_label
_atom_site_type_symbol
_atom_site_fract_x
_atom_site_fract_y
_atom_site_fract_z
_atom_site_U_iso_or_equiv
_atom_site_adp_type
_atom_site_occupancy
_atom_site_symmetry_multiplicity
_atom_site_calc_flag
_atom_site_refinement_flags
_atom_site_disorder_assembly
_atom_site_disorder_group
Co1 Co 0.26228(6) 0.19591(8) 0.66790(3) 0.01864(18) Uani 1 1 d . . .
Cl1 Cl 0.37392(12) 0.42723(17) 0.66495(7) 0.0313(3) Uani 1 1 d . . .
Cl2 Cl 0.32656(13) -0.03640(19) 0.61826(8) 0.0382(4) Uani 1 1 d . . .
C1 C -0.1282(5) 0.3450(6) 0.4905(3) 0.0204(10) Uani 1 1 d . . .
H1A H -0.2007 0.3760 0.4528 0.024 Uiso 1 1 calc R . .
C2 C -0.0371(4) 0.2420(6) 0.4690(3) 0.0213(11) Uani 1 1 d . . .
H2A H -0.0467 0.2003 0.4162 0.026 Uiso 1 1 calc R . .
C3 C 0.0698(4) 0.1980(6) 0.5246(3) 0.0197(10) Uani 1 1 d . . .
H3A H 0.1319 0.1267 0.5083 0.024 Uiso 1 1 calc R . .
N4 N 0.0881(4) 0.2520(5) 0.5996(2) 0.0182(8) Uani 1 1 d . . .
C5 C -0.0019(4) 0.3555(6) 0.6228(3) 0.0178(10) Uani 1 1 d . . .
C6 C -0.1856(4) 0.5550(6) 0.6801(3) 0.0155(9) Uani 1 1 d . . .
N7 N -0.2717(3) 0.6509(5) 0.7121(2) 0.0171(8) Uani 1 1 d . . .
C8 C -0.3755(4) 0.7034(6) 0.6640(3) 0.0214(10) Uani 1 1 d . . .
H8A H -0.4363 0.7673 0.6863 0.026 Uiso 1 1 calc R . .
C9 C -0.4000(4) 0.6699(6) 0.5826(3) 0.0229(11) Uani 1 1 d . . .
H9A H -0.4738 0.7136 0.5501 0.027 Uiso 1 1 calc R . .
C10 C -0.3154(4) 0.5726(6) 0.5503(3) 0.0216(10) Uani 1 1 d . . .
H10A H -0.3316 0.5466 0.4950 0.026 Uiso 1 1 calc R . .
C11 C -0.2051(4) 0.5113(6) 0.5985(2) 0.0166(10) Uani 1 1 d . . .
C12 C -0.1127(4) 0.4046(6) 0.5694(2) 0.0163(9) Uani 1 1 d . . .
C13 C 0.0162(4) 0.4078(6) 0.7037(3) 0.0188(10) Uani 1 1 d . . .
H13A H 0.0916 0.3757 0.7387 0.023 Uiso 1 1 calc R . .
C14 C -0.0722(4) 0.5026(6) 0.7316(3) 0.0203(10) Uani 1 1 d . . .
H14A H -0.0587 0.5347 0.7861 0.024 Uiso 1 1 calc R . .
N1S N 0.1687(5) 0.5024(6) 0.8785(3) 0.0354(11) Uani 1 1 d . A .
C1S C 0.2546(5) 0.5746(7) 0.8630(3) 0.0380(14) Uani 1 1 d D . .
C2S C 0.3533(16) 0.675(3) 0.8288(11) 0.040(7) Uiso 0.50 1 d PD A 1
C3S C 0.3787(14) 0.651(3) 0.8691(14) 0.037(7) Uiso 0.30 1 d PD A 2
C4S C 0.364(4) 0.669(6) 0.844(4) 0.026(13) Uiso 0.20 1 d PD A 3

loop_
_atom_site_aniso_label
_atom_site_aniso_U_11
_atom_site_aniso_U_22
_atom_site_aniso_U_33
_atom_site_aniso_U_23
_atom_site_aniso_U_13
_atom_site_aniso_U_12
Co1 0.0156(3) 0.0230(4) 0.0169(3) -0.0021(3) 0.0016(2) -0.0008(3)
Cl1 0.0326(7) 0.0375(8) 0.0219(6) 0.0056(5) -0.0016(5) -0.0144(6)
Cl2 0.0273(7) 0.0398(9) 0.0438(8) -0.0193(7) -0.0058(6) 0.0101(6)
C1 0.024(2) 0.020(3) 0.016(2) 0.0032(19) 0.0003(18) -0.005(2)
C2 0.027(2) 0.024(3) 0.012(2) -0.0016(19) 0.0010(18) -0.005(2)
C3 0.020(2) 0.018(2) 0.022(2) -0.001(2) 0.0052(18) -0.004(2)
N4 0.021(2) 0.016(2) 0.0169(18) -0.0001(16) 0.0022(15) -0.0023(16)
C5 0.017(2) 0.018(3) 0.019(2) -0.0004(19) 0.0031(18) -0.0009(19)
C6 0.013(2) 0.012(2) 0.021(2) 0.0006(19) 0.0011(17) -0.0023(18)
N7 0.0156(18) 0.017(2) 0.0181(18) -0.0011(16) 0.0000(14) -0.0002(16)
C8 0.018(2) 0.023(3) 0.023(2) 0.002(2) 0.0013(18) -0.002(2)
C9 0.017(2) 0.028(3) 0.023(2) 0.007(2) -0.0016(18) -0.002(2)
C10 0.022(2) 0.024(3) 0.017(2) 0.001(2) 0.0000(18) -0.004(2)
C11 0.018(2) 0.013(2) 0.017(2) -0.0002(18) -0.0008(18) -0.0078(19)
C12 0.018(2) 0.014(2) 0.017(2) -0.0003(18) 0.0030(17) -0.0036(19)
C13 0.017(2) 0.020(3) 0.018(2) -0.0004(19) -0.0017(18) 0.000(2)
C14 0.022(2) 0.022(3) 0.015(2) 0.0002(19) 0.0008(18) 0.000(2)
N1S 0.036(3) 0.043(3) 0.027(2) 0.001(2) 0.003(2) 0.009(2)
C1S 0.027(3) 0.042(4) 0.042(3) -0.018(3) -0.005(3) 0.007(3)

loop_
_atom_type_symbol
_atom_type_description
_atom_type_scat_dispersion_real
_atom_type_scat_dispersion_imag
_atom_type_scat_source
C C 0.0033 0.0016 'International Tables Vol C Tables 4.2.6.8 and 6.1.1.4'
H H 0.0000 0.0000 'International Tables Vol C Tables 4.2.6.8 and 6.1.1.4'
N N 0.0061 0.0033 'International Tables Vol C Tables 4.2.6.8 and 6.1.1.4'
Cl Cl 0.1484 0.1585 'International Tables Vol C Tables 4.2.6.8 and 6.1.1.4'
Co Co 0.3494 0.9721 'International Tables Vol C Tables 4.2.6.8 and 6.1.1.4'

loop_
_geom_angle_atom_site_label_1
_geom_angle_atom_site_label_2
_geom_angle_atom_site_label_3
_geom_angle
_geom_angle_site_symmetry_1
_geom_angle_site_symmetry_3
_geom_angle_publ_flag
N7 Co1 N4 119.82(15) 2_546 . y
N7 Co1 Cl2 104.46(12) 2_546 . y
N4 Co1 Cl2 105.92(11) . . y
N7 Co1 Cl1 103.34(11) 2_546 . y
N4 Co1 Cl1 102.78(12) . . y
Cl2 Co1 Cl1 121.70(6) . . y
C2 C1 C12 119.0(4) . . ?
C1 C2 C3 120.2(4) . . ?
N4 C3 C2 122.6(4) . . ?
C3 N4 C5 118.4(4) . . ?
C3 N4 Co1 116.4(3) . . ?
C5 N4 Co1 124.7(3) . . ?
N4 C5 C12 121.8(4) . . ?
N4 C5 C13 118.0(4) . . ?
C12 C5 C13 120.2(4) . . ?
N7 C6 C11 121.9(4) . . ?
N7 C6 C14 117.9(4) . . ?
C11 C6 C14 120.1(4) . . ?
C8 N7 C6 118.1(4) . . ?
C8 N7 Co1 117.2(3) . 2_556 ?
C6 N7 Co1 124.2(3) . 2_556 ?
N7 C8 C9 123.5(5) . . ?
C10 C9 C8 118.8(4) . . ?
C9 C10 C11 120.2(4) . . ?
C10 C11 C6 117.4(4) . . ?
C10 C11 C12 123.6(4) . . ?
C6 C11 C12 119.0(4) . . ?
C1 C12 C5 118.0(4) . . ?
C1 C12 C11 123.3(4) . . ?
C5 C12 C11 118.8(4) . . ?
C14 C13 C5 121.1(4) . . ?
C13 C14 C6 120.7(4) . . ?
N1S C1S C3S 161.8(11) . . ?
N1S C1S C4S 179(2) . . ?
C3S C1S C4S 18(3) . . ?
N1S C1S C2S 170.0(9) . . ?
C3S C1S C2S 28.3(13) . . ?
C4S C1S C2S 10(3) . . ?

loop_
_geom_bond_atom_site_label_1
_geom_bond_atom_site_label_2
_geom_bond_distance
_geom_bond_site_symmetry_2
_geom_bond_publ_flag
Co1 N4 2.060(4) . y
Co1 N7 2.055(4) 2_546 y
Co1 Cl1 2.2367(16) . y
Co1 Cl2 2.2313(16) . y
C1 C2 1.369(7) . ?
C1 C12 1.410(6) . ?
C2 C3 1.396(6) . ?
C3 N4 1.332(6) . ?
N4 C5 1.374(6) . ?
C5 C12 1.417(6) . ?
C5 C13 1.421(6) . ?
C6 N7 1.375(6) . ?
C6 C11 1.412(6) . ?
C6 C14 1.430(6) . ?
N7 C8 1.328(6) . ?
N7 Co1 2.055(4) 2_556 ?
C8 C9 1.390(6) . ?
C9 C10 1.372(7) . ?
C10 C11 1.404(6) . ?
C11 C12 1.451(6) . ?
C13 C14 1.354(6) . ?
N1S C1S 1.145(7) . ?
C1S C3S 1.436(9) . ?
C1S C4S 1.464(10) . ?
C1S C2S 1.512(9) . ?

loop_
_cod_changelog_entry_id
_cod_changelog_entry_author
_cod_changelog_entry_date
_cod_changelog_entry_text
1 'Vaitkus, Antanas' 2025-01-07T09:50:42+02:00 'Updated bibliographic information.'
